data_1503749
loop_
_publ_author_name
'Simonovic, Stevan'
'Frison, Jean-C\'edric'
'Koyuncu, Hasan'
'Whitwood, Adrian C.'
'Douthwaite, Richard E.'

_publ_section_title
;
 Addition of N-heterocyclic carbenes to imines: phenoxide assisted
 deprotonation of an imidazolium moiety and generation of breslow
 intermediates derived from imines.
;
_journal_issue 1
_journal_name_full 'Organic letters'
_journal_page_first 245
_journal_page_last 247
_journal_paper_doi 10.1021/ol802572n
_journal_volume 11
_journal_year 2009
_chemical_absolute_configuration syn
_chemical_formula_moiety 'C33 H45 N3 O, 3(C6 H6)'
_chemical_formula_sum 'C51 H63 N3 O'
_chemical_formula_weight 734.04
_chemical_name_systematic
; 
 ? 
;
_space_group_IT_number 19
_symmetry_cell_setting orthorhombic
_symmetry_space_group_name_Hall 'P 2ac 2ab'
_symmetry_space_group_name_H-M 'P 21 21 21'
_atom_sites_solution_hydrogens geom
_atom_sites_solution_primary direct
_atom_sites_solution_secondary difmap
_audit_creation_method SHELXL-97
_cell_angle_alpha 90.00
_cell_angle_beta 90.00
_cell_angle_gamma 90.00
_cell_formula_units_Z 4
_cell_length_a 10.7995(7)
_cell_length_b 17.4049(12)
_cell_length_c 22.8146(16)
_cell_measurement_reflns_used 2913
_cell_measurement_temperature 115(2)
_cell_measurement_theta_max 19.31
_cell_measurement_theta_min 2.22
_cell_volume 4288.3(5)
_computing_cell_refinement 'Bruker SMART'
_computing_data_collection 'Bruker SMART'
_computing_data_reduction 'Bruker SAINT'
_computing_molecular_graphics 'Bruker SHELXTL'
_computing_publication_material 'Bruker SHELXTL'
_computing_structure_refinement 'SHELXL-97 (Sheldrick, 1997)'
_computing_structure_solution 'SHELXS-97 (Sheldrick, 1990)'
_diffrn_ambient_temperature 115(2)
_diffrn_measured_fraction_theta_full 0.999
_diffrn_measured_fraction_theta_max 0.999
_diffrn_measurement_device_type 'CCD area detector'
_diffrn_measurement_method 'phi and omega scans'
_diffrn_radiation_monochromator graphite
_diffrn_radiation_source 'fine-focus sealed tube'
_diffrn_radiation_type MoK\a
_diffrn_radiation_wavelength 0.71073
_diffrn_reflns_av_R_equivalents 0.0746
_diffrn_reflns_av_sigmaI/netI 0.0621
_diffrn_reflns_limit_h_max 12
_diffrn_reflns_limit_h_min -12
_diffrn_reflns_limit_k_max 20
_diffrn_reflns_limit_k_min -20
_diffrn_reflns_limit_l_max 27
_diffrn_reflns_limit_l_min -27
_diffrn_reflns_number 34804
_diffrn_reflns_theta_full 25.00
_diffrn_reflns_theta_max 25.00
_diffrn_reflns_theta_min 1.79
_exptl_absorpt_coefficient_mu 0.067
_exptl_absorpt_correction_T_max 1.000
_exptl_absorpt_correction_T_min 0.956
_exptl_absorpt_correction_type multi-scan
_exptl_absorpt_process_details 'SADABS v2.03;(Sheldrick)'
_exptl_crystal_colour colourless
_exptl_crystal_density_diffrn 1.137
_exptl_crystal_density_meas ?
_exptl_crystal_density_method 'not measured'
_exptl_crystal_description block
_exptl_crystal_F_000 1592
_exptl_crystal_size_max 0.25
_exptl_crystal_size_mid 0.15
_exptl_crystal_size_min 0.15
_refine_diff_density_max 0.163
_refine_diff_density_min -0.162
_refine_diff_density_rms 0.034
_refine_ls_abs_structure_details 'Flack H D (1983), Acta Cryst. A39, 876-881'
_refine_ls_abs_structure_Flack -0.8(16)
_refine_ls_extinction_method none
_refine_ls_goodness_of_fit_ref 1.020
_refine_ls_hydrogen_treatment mixed
_refine_ls_matrix_type full
_refine_ls_number_parameters 508
_refine_ls_number_reflns 7546
_refine_ls_number_restraints 0
_refine_ls_restrained_S_all 1.020
_refine_ls_R_factor_all 0.0698
_refine_ls_R_factor_gt 0.0475
_refine_ls_shift/su_max 0.000
_refine_ls_shift/su_mean 0.000
_refine_ls_structure_factor_coef Fsqd
_refine_ls_weighting_details 'calc w=1/[\s^2^(Fo^2^)+(0.0370P)^2^+0.5104P] where P=(Fo^2^+2Fc^2^)/3'
_refine_ls_weighting_scheme calc
_refine_ls_wR_factor_gt 0.0887
_refine_ls_wR_factor_ref 0.0972
_reflns_number_gt 5968
_reflns_number_total 7546
_reflns_threshold_expression >2sigma(I)
_cod_data_source_file ol802572n_si_002.cif
_cod_data_source_block Compound4b
_cod_depositor_comments
;
The following automatic conversions were performed:

'_symmetry_cell_setting' value 'Orthorhombic' changed to
'orthorhombic' according to
/home/saulius/struct/CIF-dictionaries/cif_core.dic dictionary named
'cif_core.dic' version 2.4.2 from 2011-04-26.

Automatic conversion script
Id: cif_fix_values 1715 2011-07-08 13:25:40Z adriana 

The following automatic conversions were performed:

'_exptl_crystal_density_meas' value 'not measured' was changed to '?'
- the value is perceived as not measured.

Automatic conversion script
Id: cif_fix_values 3008 2015-01-20 13:52:24Z robertas 
;
_cod_original_sg_symbol_H-M P2(1)2(1)2(1)
_cod_database_code 1503749

loop_
_symmetry_equiv_pos_as_xyz
'x, y, z'
'-x+1/2, -y, z+1/2'
'-x, y+1/2, -z+1/2'
'x+1/2, -y+1/2, -z'

loop_
_atom_site_label
_atom_site_type_symbol
_atom_site_fract_x
_atom_site_fract_y
_atom_site_fract_z
_atom_site_U_iso_or_equiv
_atom_site_adp_type
_atom_site_occupancy
_atom_site_symmetry_multiplicity
_atom_site_calc_flag
_atom_site_refinement_flags
C1 C -0.0201(2) 0.06014(12) -0.06000(9) 0.0183(5) Uani 1 1 d .
C2 C -0.0110(2) 0.02587(13) -0.11708(10) 0.0197(5) Uani 1 1 d .
C3 C 0.1062(2) 0.00899(12) -0.13865(10) 0.0206(5) Uani 1 1 d .
H3 H 0.1107 -0.0139 -0.1764 0.025 Uiso 1 1 calc R
C4 C 0.2180(2) 0.02279(13) -0.10965(10) 0.0218(5) Uani 1 1 d .
C5 C 0.2083(2) 0.05920(13) -0.05570(10) 0.0205(5) Uani 1 1 d .
H5 H 0.2817 0.0722 -0.0350 0.025 Uiso 1 1 calc R
C6 C 0.0945(2) 0.07721(12) -0.03109(9) 0.0176(5) Uani 1 1 d .
C7 C 0.0805(2) 0.10939(12) 0.03014(10) 0.0194(5) Uani 1 1 d .
H7 H 0.0058 0.1433 0.0293 0.023 Uiso 1 1 calc R
C8 C 0.1722(2) 0.01283(13) 0.09279(10) 0.0213(5) Uani 1 1 d .
H8 H 0.2181 -0.0021 0.0564 0.026 Uiso 1 1 calc R
C9 C 0.1500(2) -0.05821(14) 0.12996(10) 0.0281(6) Uani 1 1 d .
H9A H 0.0970 -0.0948 0.1082 0.034 Uiso 1 1 calc R
H9B H 0.1063 -0.0436 0.1664 0.034 Uiso 1 1 calc R
C10 C 0.2727(2) -0.09675(14) 0.14533(11) 0.0337(7) Uani 1 1 d .
H10A H 0.3106 -0.1176 0.1092 0.040 Uiso 1 1 calc R
H10B H 0.2568 -0.1403 0.1722 0.040 Uiso 1 1 calc R
C11 C 0.3633(2) -0.04118(13) 0.17434(11) 0.0318(6) Uani 1 1 d .
H11A H 0.4448 -0.0666 0.1786 0.038 Uiso 1 1 calc R
H11B H 0.3329 -0.0281 0.2140 0.038 Uiso 1 1 calc R
C12 C 0.3791(2) 0.03280(13) 0.13866(10) 0.0254(6) Uani 1 1 d .
H12A H 0.4325 0.0694 0.1602 0.031 Uiso 1 1 calc R
H12B H 0.4187 0.0211 0.1006 0.031 Uiso 1 1 calc R
C13 C 0.2517(2) 0.06790(13) 0.12872(10) 0.0213(5) Uani 1 1 d .
H13 H 0.2112 0.0755 0.1677 0.026 Uiso 1 1 calc R
C14 C 0.1856(2) 0.15860(13) 0.05138(10) 0.0193(5) Uani 1 1 d .
C15 C 0.3037(2) 0.26004(13) 0.06785(9) 0.0199(5) Uani 1 1 d .
H15 H 0.3406 0.3093 0.0635 0.024 Uiso 1 1 calc R
C16 C 0.3291(2) 0.20860(13) 0.11047(10) 0.0199(5) Uani 1 1 d .
C17 C -0.1290(2) 0.00367(13) -0.15098(10) 0.0206(5) Uani 1 1 d .
C18 C -0.1955(2) -0.06085(15) -0.11811(11) 0.0301(6) Uani 1 1 d .
H18A H -0.2720 -0.0742 -0.1388 0.045 Uiso 1 1 calc R
H18B H -0.2155 -0.0436 -0.0783 0.045 Uiso 1 1 calc R
H18C H -0.1415 -0.1060 -0.1161 0.045 Uiso 1 1 calc R
C19 C -0.1000(2) -0.02456(15) -0.21317(10) 0.0328(6) Uani 1 1 d .
H19A H -0.0552 0.0156 -0.2346 0.049 Uiso 1 1 calc R
H19B H -0.1775 -0.0363 -0.2336 0.049 Uiso 1 1 calc R
H19C H -0.0488 -0.0710 -0.2110 0.049 Uiso 1 1 calc R
C20 C -0.2173(2) 0.07190(13) -0.15772(11) 0.0276(6) Uani 1 1 d .
H20A H -0.2425 0.0901 -0.1189 0.041 Uiso 1 1 calc R
H20B H -0.2906 0.0558 -0.1798 0.041 Uiso 1 1 calc R
H20C H -0.1752 0.1134 -0.1788 0.041 Uiso 1 1 calc R
C21 C 0.3432(2) 0.00027(14) -0.13620(10) 0.0265(6) Uani 1 1 d .
C22 C 0.3332(3) -0.07527(18) -0.17060(14) 0.0566(9) Uani 1 1 d .
H22A H 0.4145 -0.0886 -0.1868 0.085 Uiso 1 1 calc R
H22B H 0.2735 -0.0691 -0.2026 0.085 Uiso 1 1 calc R
H22C H 0.3053 -0.1163 -0.1443 0.085 Uiso 1 1 calc R
C23 C 0.4406(2) -0.0124(2) -0.08957(13) 0.0505(9) Uani 1 1 d .
H23A H 0.4561 0.0360 -0.0688 0.076 Uiso 1 1 calc R
H23B H 0.5174 -0.0301 -0.1080 0.076 Uiso 1 1 calc R
H23C H 0.4114 -0.0512 -0.0617 0.076 Uiso 1 1 calc R
C24 C 0.3862(3) 0.06349(19) -0.17765(14) 0.0629(10) Uani 1 1 d .
H24A H 0.4654 0.0488 -0.1953 0.094 Uiso 1 1 calc R
H24B H 0.3966 0.1115 -0.1557 0.094 Uiso 1 1 calc R
H24C H 0.3243 0.0709 -0.2086 0.094 Uiso 1 1 calc R
C25 C 0.4039(2) 0.22097(12) 0.16388(9) 0.0189(5) Uani 1 1 d .
C26 C 0.3657(2) 0.19386(13) 0.21842(10) 0.0246(6) Uani 1 1 d .
H26 H 0.2928 0.1636 0.2213 0.030 Uiso 1 1 calc R
C27 C 0.4331(2) 0.21058(14) 0.26850(10) 0.0276(6) Uani 1 1 d .
H27 H 0.4067 0.1912 0.3054 0.033 Uiso 1 1 calc R
C28 C 0.5391(2) 0.25542(14) 0.26502(11) 0.0299(6) Uani 1 1 d .
H28 H 0.5862 0.2660 0.2992 0.036 Uiso 1 1 calc R
C29 C 0.5753(2) 0.28438(14) 0.21164(11) 0.0291(6) Uani 1 1 d .
H29 H 0.6466 0.3162 0.2092 0.035 Uiso 1 1 calc R
C30 C 0.5082(2) 0.26735(13) 0.16122(10) 0.0236(5) Uani 1 1 d .
H30 H 0.5341 0.2877 0.1246 0.028 Uiso 1 1 calc R
C31 C 0.1507(2) 0.26907(13) -0.01680(9) 0.0222(6) Uani 1 1 d .
H31 H 0.0909 0.2327 -0.0355 0.027 Uiso 1 1 calc R
C32 C 0.2448(2) 0.29324(16) -0.06246(10) 0.0350(7) Uani 1 1 d .
H32A H 0.2912 0.2481 -0.0757 0.052 Uiso 1 1 calc R
H32B H 0.3021 0.3307 -0.0453 0.052 Uiso 1 1 calc R
H32C H 0.2019 0.3166 -0.0959 0.052 Uiso 1 1 calc R
C33 C 0.0784(3) 0.33621(14) 0.00786(11) 0.0359(7) Uani 1 1 d .
H33A H 0.1355 0.3721 0.0270 0.054 Uiso 1 1 calc R
H33B H 0.0181 0.3174 0.0366 0.054 Uiso 1 1 calc R
H33C H 0.0349 0.3626 -0.0240 0.054 Uiso 1 1 calc R
C34 C 0.5472(3) 0.25783(18) 0.81297(12) 0.0417(8) Uani 1 1 d .
H34 H 0.6010 0.2488 0.8452 0.050 Uiso 1 1 calc R
C35 C 0.5589(3) 0.21474(16) 0.76294(12) 0.0389(7) Uani 1 1 d .
H35 H 0.6207 0.1760 0.7605 0.047 Uiso 1 1 calc R
C36 C 0.4815(3) 0.22764(15) 0.71666(11) 0.0382(7) Uani 1 1 d .
H36 H 0.4901 0.1985 0.6817 0.046 Uiso 1 1 calc R
C37 C 0.3911(3) 0.28285(17) 0.72086(13) 0.0440(7) Uani 1 1 d .
H37 H 0.3362 0.2911 0.6890 0.053 Uiso 1 1 calc R
C38 C 0.3797(3) 0.32612(17) 0.77075(14) 0.0477(8) Uani 1 1 d .
H38 H 0.3174 0.3645 0.7734 0.057 Uiso 1 1 calc R
C39 C 0.4589(3) 0.31366(18) 0.81679(13) 0.0465(8) Uani 1 1 d .
H39 H 0.4522 0.3439 0.8513 0.056 Uiso 1 1 calc R
C40 C -0.0446(3) 0.7934(2) 0.04669(13) 0.0558(10) Uani 1 1 d .
H40 H -0.1239 0.7855 0.0636 0.067 Uiso 1 1 calc R
C41 C 0.0522(4) 0.74552(18) 0.06093(13) 0.0562(10) Uani 1 1 d .
H41 H 0.0392 0.7037 0.0870 0.067 Uiso 1 1 calc R
C42 C 0.1678(3) 0.75802(16) 0.03745(13) 0.0478(8) Uani 1 1 d .
H42 H 0.2353 0.7257 0.0476 0.057 Uiso 1 1 calc R
C43 C 0.1842(3) 0.81824(16) -0.00108(12) 0.0400(7) Uani 1 1 d .
H43 H 0.2637 0.8275 -0.0175 0.048 Uiso 1 1 calc R
C44 C 0.0869(3) 0.86465(15) -0.01575(11) 0.0407(7) Uani 1 1 d .
H44 H 0.0986 0.9056 -0.0427 0.049 Uiso 1 1 calc R
C45 C -0.0263(3) 0.85223(19) 0.00825(13) 0.0486(8) Uani 1 1 d .
H45 H -0.0935 0.8849 -0.0019 0.058 Uiso 1 1 calc R
C46 C 0.7623(3) 0.9872(2) 0.1094(2) 0.0705(12) Uani 1 1 d .
H46 H 0.8083 1.0335 0.1127 0.085 Uiso 1 1 calc R
C47 C 0.7619(3) 0.9373(2) 0.15380(16) 0.0614(9) Uani 1 1 d .
H47 H 0.8088 0.9481 0.1880 0.074 Uiso 1 1 calc R
C48 C 0.6961(3) 0.87171(19) 0.15081(14) 0.0547(9) Uani 1 1 d .
H48 H 0.6973 0.8370 0.1829 0.066 Uiso 1 1 calc R
C49 C 0.6276(3) 0.85447(18) 0.10235(15) 0.0552(9) Uani 1 1 d .
H49 H 0.5811 0.8082 0.1008 0.066 Uiso 1 1 calc R
C50 C 0.6263(4) 0.9051(2) 0.05541(14) 0.0681(11) Uani 1 1 d .
H50 H 0.5786 0.8945 0.0214 0.082 Uiso 1 1 calc R
C51 C 0.6978(4) 0.9726(2) 0.05970(18) 0.0745(14) Uani 1 1 d .
H51 H 0.7008 1.0077 0.0279 0.089 Uiso 1 1 calc R
H1 H 0.005(2) 0.0189(14) 0.0629(10) 0.028(7) Uiso 1 1 d .
N1 N 0.05757(18) 0.05141(12) 0.07664(8) 0.0223(5) Uani 1 1 d .
N2 N 0.25625(17) 0.14340(10) 0.09815(7) 0.0179(4) Uani 1 1 d .
N3 N 0.21452(17) 0.22830(10) 0.03162(8) 0.0194(4) Uani 1 1 d .
O1 O -0.12425(13) 0.07569(9) -0.03394(6) 0.0220(4) Uani 1 1 d .

loop_
_atom_site_aniso_label
_atom_site_aniso_U_11
_atom_site_aniso_U_22
_atom_site_aniso_U_33
_atom_site_aniso_U_23
_atom_site_aniso_U_13
_atom_site_aniso_U_12
C1 0.0186(12) 0.0141(11) 0.0222(12) 0.0036(10) 0.0007(10) 0.0021(10)
C2 0.0215(13) 0.0163(12) 0.0215(12) 0.0025(10) -0.0019(10) 0.0004(11)
C3 0.0236(13) 0.0204(12) 0.0177(12) -0.0023(10) -0.0007(10) -0.0017(11)
C4 0.0214(13) 0.0193(13) 0.0247(13) -0.0012(10) 0.0002(10) -0.0004(11)
C5 0.0155(12) 0.0228(13) 0.0232(13) -0.0014(10) -0.0068(10) -0.0023(11)
C6 0.0194(12) 0.0153(11) 0.0182(11) 0.0000(9) -0.0013(10) 0.0002(10)
C7 0.0155(12) 0.0179(12) 0.0247(13) -0.0034(10) -0.0024(10) -0.0001(10)
C8 0.0232(13) 0.0196(13) 0.0210(12) -0.0005(10) -0.0024(10) -0.0010(11)
C9 0.0337(15) 0.0249(13) 0.0256(13) 0.0002(11) -0.0059(11) -0.0061(12)
C10 0.0398(16) 0.0227(14) 0.0385(16) 0.0028(12) -0.0124(13) -0.0026(13)
C11 0.0336(15) 0.0251(14) 0.0368(15) 0.0007(11) -0.0110(12) 0.0037(12)
C12 0.0223(13) 0.0220(12) 0.0321(14) -0.0023(11) -0.0064(11) 0.0010(11)
C13 0.0259(13) 0.0185(12) 0.0194(12) 0.0019(10) -0.0019(10) 0.0007(11)
C14 0.0186(13) 0.0192(13) 0.0200(12) -0.0044(10) 0.0008(10) 0.0037(11)
C15 0.0178(12) 0.0204(12) 0.0214(13) -0.0057(10) 0.0015(10) -0.0023(11)
C16 0.0152(12) 0.0196(12) 0.0249(13) -0.0033(10) 0.0004(10) -0.0017(11)
C17 0.0166(12) 0.0232(12) 0.0219(13) -0.0038(10) -0.0035(10) -0.0004(11)
C18 0.0225(14) 0.0303(14) 0.0373(15) -0.0004(12) -0.0071(12) -0.0029(12)
C19 0.0227(14) 0.0483(16) 0.0273(14) -0.0104(12) -0.0074(11) -0.0025(13)
C20 0.0219(13) 0.0267(14) 0.0342(14) -0.0048(12) -0.0104(11) 0.0022(12)
C21 0.0177(13) 0.0328(14) 0.0289(14) -0.0069(11) 0.0010(11) -0.0004(12)
C22 0.0259(16) 0.068(2) 0.075(2) -0.0394(19) 0.0038(15) 0.0063(16)
C23 0.0212(15) 0.080(2) 0.0500(19) -0.0181(17) -0.0019(13) 0.0170(16)
C24 0.0405(19) 0.070(2) 0.078(2) 0.026(2) 0.0330(18) 0.0133(18)
C25 0.0177(12) 0.0163(11) 0.0227(12) -0.0024(10) -0.0006(10) 0.0030(11)
C26 0.0245(14) 0.0213(13) 0.0281(14) -0.0029(11) -0.0032(11) -0.0026(11)
C27 0.0330(15) 0.0272(14) 0.0224(13) 0.0004(11) -0.0048(11) -0.0020(12)
C28 0.0267(15) 0.0337(15) 0.0293(15) -0.0071(12) -0.0108(12) -0.0015(12)
C29 0.0208(13) 0.0305(14) 0.0361(15) -0.0070(12) -0.0047(11) -0.0065(12)
C30 0.0234(13) 0.0241(13) 0.0233(13) -0.0024(11) 0.0002(11) 0.0002(11)
C31 0.0224(13) 0.0216(13) 0.0225(13) 0.0006(10) -0.0057(10) -0.0034(11)
C32 0.0334(16) 0.0456(17) 0.0259(14) 0.0084(13) -0.0055(12) -0.0075(14)
C33 0.0391(17) 0.0304(15) 0.0382(16) 0.0025(12) -0.0104(13) 0.0054(14)
C34 0.0301(17) 0.063(2) 0.0325(16) 0.0015(15) -0.0085(13) -0.0125(16)
C35 0.0331(16) 0.0384(17) 0.0453(18) 0.0044(14) 0.0014(13) 0.0033(14)
C36 0.0525(19) 0.0320(15) 0.0301(15) -0.0025(13) 0.0010(14) -0.0061(15)
C37 0.0425(18) 0.0439(17) 0.0454(18) 0.0122(15) -0.0135(15) -0.0067(16)
C38 0.0376(18) 0.0407(17) 0.065(2) 0.0020(16) 0.0114(17) 0.0046(15)
C39 0.0463(19) 0.0516(19) 0.0416(18) -0.0147(15) 0.0108(15) -0.0140(17)
C40 0.0411(19) 0.086(3) 0.0406(19) -0.0248(19) 0.0085(15) -0.028(2)
C41 0.098(3) 0.0374(18) 0.0335(17) -0.0043(14) 0.0075(19) -0.023(2)
C42 0.066(2) 0.0326(17) 0.0448(18) -0.0089(14) -0.0121(17) 0.0168(16)
C43 0.0370(18) 0.0402(17) 0.0429(17) -0.0106(14) 0.0063(14) -0.0011(14)
C44 0.062(2) 0.0284(15) 0.0317(16) -0.0030(12) -0.0030(15) 0.0034(16)
C45 0.041(2) 0.067(2) 0.0379(18) -0.0200(17) -0.0146(15) 0.0154(18)
C46 0.055(2) 0.039(2) 0.117(4) -0.003(2) 0.049(3) 0.0009(18)
C47 0.046(2) 0.062(2) 0.075(3) -0.011(2) 0.0036(18) 0.002(2)
C48 0.058(2) 0.057(2) 0.049(2) 0.0128(17) 0.0077(17) -0.0026(19)
C49 0.048(2) 0.0421(18) 0.075(2) -0.0044(18) 0.0012(19) -0.0018(17)
C50 0.077(3) 0.083(3) 0.045(2) -0.024(2) -0.0075(19) 0.047(2)
C51 0.108(3) 0.048(2) 0.068(3) 0.028(2) 0.053(3) 0.044(2)
N1 0.0184(11) 0.0253(11) 0.0233(11) -0.0004(9) -0.0034(9) -0.0039(10)
N2 0.0183(10) 0.0182(10) 0.0172(10) -0.0028(8) -0.0007(8) -0.0005(9)
N3 0.0198(10) 0.0188(10) 0.0197(10) -0.0016(8) -0.0025(9) -0.0003(9)
O1 0.0151(8) 0.0266(9) 0.0242(9) -0.0041(7) 0.0000(7) 0.0018(7)

loop_
_atom_type_symbol
_atom_type_description
_atom_type_scat_dispersion_real
_atom_type_scat_dispersion_imag
_atom_type_scat_source
C C 0.0033 0.0016 'International Tables Vol C Tables 4.2.6.8 and 6.1.1.4'
H H 0.0000 0.0000 'International Tables Vol C Tables 4.2.6.8 and 6.1.1.4'
N N 0.0061 0.0033 'International Tables Vol C Tables 4.2.6.8 and 6.1.1.4'
O O 0.0106 0.0060 'International Tables Vol C Tables 4.2.6.8 and 6.1.1.4'

loop_
_geom_angle_atom_site_label_1
_geom_angle_atom_site_label_2
_geom_angle_atom_site_label_3
_geom_angle
O1 C1 C6 119.55(19)
O1 C1 C2 124.1(2)
C6 C1 C2 116.40(19)
C3 C2 C1 118.1(2)
C3 C2 C17 121.5(2)
C1 C2 C17 120.21(19)
C2 C3 C4 125.7(2)
C2 C3 H3 117.2
C4 C3 H3 117.2
C5 C4 C3 115.6(2)
C5 C4 C21 122.3(2)
C3 C4 C21 122.1(2)
C6 C5 C4 121.9(2)
C6 C5 H5 119.0
C4 C5 H5 119.0
C5 C6 C1 122.13(19)
C5 C6 C7 123.08(19)
C1 C6 C7 114.57(19)
N1 C7 C14 106.45(18)
N1 C7 C6 115.15(18)
C14 C7 C6 115.71(18)
N1 C7 H7 106.3
C14 C7 H7 106.3
C6 C7 H7 106.3
N1 C8 C9 112.49(19)
N1 C8 C13 108.93(19)
C9 C8 C13 107.48(18)
N1 C8 H8 109.3
C9 C8 H8 109.3
C13 C8 H8 109.3
C8 C9 C10 110.4(2)
C8 C9 H9A 109.6
C10 C9 H9A 109.6
C8 C9 H9B 109.6
C10 C9 H9B 109.6
H9A C9 H9B 108.1
C9 C10 C11 112.2(2)
C9 C10 H10A 109.2
C11 C10 H10A 109.2
C9 C10 H10B 109.2
C11 C10 H10B 109.2
H10A C10 H10B 107.9
C10 C11 C12 111.9(2)
C10 C11 H11A 109.2
C12 C11 H11A 109.2
C10 C11 H11B 109.2
C12 C11 H11B 109.2
H11A C11 H11B 107.9
C13 C12 C11 108.4(2)
C13 C12 H12A 110.0
C11 C12 H12A 110.0
C13 C12 H12B 110.0
C11 C12 H12B 110.0
H12A C12 H12B 108.4
N2 C13 C12 113.21(19)
N2 C13 C8 108.76(17)
C12 C13 C8 109.64(18)
N2 C13 H13 108.4
C12 C13 H13 108.4
C8 C13 H13 108.4
N3 C14 N2 108.44(19)
N3 C14 C7 126.0(2)
N2 C14 C7 125.1(2)
C16 C15 N3 107.9(2)
C16 C15 H15 126.1
N3 C15 H15 126.1
C15 C16 N2 106.08(18)
C15 C16 C25 127.5(2)
N2 C16 C25 125.95(19)
C18 C17 C20 109.08(19)
C18 C17 C19 108.32(19)
C20 C17 C19 106.43(19)
C18 C17 C2 109.06(18)
C20 C17 C2 111.78(18)
C19 C17 C2 112.06(19)
C17 C18 H18A 109.5
C17 C18 H18B 109.5
H18A C18 H18B 109.5
C17 C18 H18C 109.5
H18A C18 H18C 109.5
H18B C18 H18C 109.5
C17 C19 H19A 109.5
C17 C19 H19B 109.5
H19A C19 H19B 109.5
C17 C19 H19C 109.5
H19A C19 H19C 109.5
H19B C19 H19C 109.5
C17 C20 H20A 109.5
C17 C20 H20B 109.5
H20A C20 H20B 109.5
C17 C20 H20C 109.5
H20A C20 H20C 109.5
H20B C20 H20C 109.5
C23 C21 C24 109.2(2)
C23 C21 C4 111.9(2)
C24 C21 C4 109.3(2)
C23 C21 C22 106.5(2)
C24 C21 C22 108.8(2)
C4 C21 C22 111.1(2)
C21 C22 H22A 109.5
C21 C22 H22B 109.5
H22A C22 H22B 109.5
C21 C22 H22C 109.5
H22A C22 H22C 109.5
H22B C22 H22C 109.5
C21 C23 H23A 109.5
C21 C23 H23B 109.5
H23A C23 H23B 109.5
C21 C23 H23C 109.5
H23A C23 H23C 109.5
H23B C23 H23C 109.5
C21 C24 H24A 109.5
C21 C24 H24B 109.5
H24A C24 H24B 109.5
C21 C24 H24C 109.5
H24A C24 H24C 109.5
H24B C24 H24C 109.5
C30 C25 C26 118.5(2)
C30 C25 C16 119.5(2)
C26 C25 C16 121.7(2)
C27 C26 C25 120.7(2)
C27 C26 H26 119.7
C25 C26 H26 119.7
C26 C27 C28 120.3(2)
C26 C27 H27 119.9
C28 C27 H27 119.9
C29 C28 C27 119.5(2)
C29 C28 H28 120.3
C27 C28 H28 120.3
C28 C29 C30 120.4(2)
C28 C29 H29 119.8
C30 C29 H29 119.8
C25 C30 C29 120.7(2)
C25 C30 H30 119.6
C29 C30 H30 119.6
N3 C31 C33 109.40(18)
N3 C31 C32 109.45(19)
C33 C31 C32 112.8(2)
N3 C31 H31 108.4
C33 C31 H31 108.4
C32 C31 H31 108.4
C31 C32 H32A 109.5
C31 C32 H32B 109.5
H32A C32 H32B 109.5
C31 C32 H32C 109.5
H32A C32 H32C 109.5
H32B C32 H32C 109.5
C31 C33 H33A 109.5
C31 C33 H33B 109.5
H33A C33 H33B 109.5
C31 C33 H33C 109.5
H33A C33 H33C 109.5
H33B C33 H33C 109.5
C39 C34 C35 120.4(3)
C39 C34 H34 119.8
C35 C34 H34 119.8
C36 C35 C34 119.8(3)
C36 C35 H35 120.1
C34 C35 H35 120.1
C35 C36 C37 119.8(3)
C35 C36 H36 120.1
C37 C36 H36 120.1
C38 C37 C36 120.4(3)
C38 C37 H37 119.8
C36 C37 H37 119.8
C37 C38 C39 119.5(3)
C37 C38 H38 120.2
C39 C38 H38 120.2
C34 C39 C38 120.0(3)
C34 C39 H39 120.0
C38 C39 H39 120.0
C45 C40 C41 119.8(3)
C45 C40 H40 120.1
C41 C40 H40 120.1
C42 C41 C40 120.1(3)
C42 C41 H41 119.9
C40 C41 H41 119.9
C41 C42 C43 119.0(3)
C41 C42 H42 120.5
C43 C42 H42 120.5
C44 C43 C42 120.4(3)
C44 C43 H43 119.8
C42 C43 H43 119.8
C45 C44 C43 120.0(3)
C45 C44 H44 120.0
C43 C44 H44 120.0
C44 C45 C40 120.7(3)
C44 C45 H45 119.7
C40 C45 H45 119.7
C47 C46 C51 120.8(4)
C47 C46 H46 119.6
C51 C46 H46 119.6
C46 C47 C48 121.0(4)
C46 C47 H47 119.5
C48 C47 H47 119.5
C47 C48 C49 120.9(3)
C47 C48 H48 119.5
C49 C48 H48 119.5
C48 C49 C50 119.5(3)
C48 C49 H49 120.3
C50 C49 H49 120.3
C49 C50 C51 118.0(3)
C49 C50 H50 121.0
C51 C50 H50 121.0
C46 C51 C50 119.7(3)
C46 C51 H51 120.1
C50 C51 H51 120.1
C8 N1 C7 110.62(18)
C8 N1 H1 110.6(16)
C7 N1 H1 107.2(16)
C14 N2 C16 108.56(18)
C14 N2 C13 121.95(18)
C16 N2 C13 129.49(18)
C14 N3 C15 108.95(18)
C14 N3 C31 125.39(18)
C15 N3 C31 125.27(18)

loop_
_geom_bond_atom_site_label_1
_geom_bond_atom_site_label_2
_geom_bond_distance
C1 O1 1.301(3)
C1 C6 1.433(3)
C1 C2 1.436(3)
C2 C3 1.389(3)
C2 C17 1.540(3)
C3 C4 1.398(3)
C3 H3 0.9500
C4 C5 1.388(3)
C4 C21 1.532(3)
C5 C6 1.387(3)
C5 H5 0.9500
C6 C7 1.513(3)
C7 N1 1.485(3)
C7 C14 1.502(3)
C7 H7 1.0000
C8 N1 1.456(3)
C8 C9 1.518(3)
C8 C13 1.525(3)
C8 H8 1.0000
C9 C10 1.526(3)
C9 H9A 0.9900
C9 H9B 0.9900
C10 C11 1.527(3)
C10 H10A 0.9900
C10 H10B 0.9900
C11 C12 1.533(3)
C11 H11A 0.9900
C11 H11B 0.9900
C12 C13 1.522(3)
C12 H12A 0.9900
C12 H12B 0.9900
C13 N2 1.489(3)
C13 H13 1.0000
C14 N3 1.331(3)
C14 N2 1.338(3)
C15 C16 1.350(3)
C15 N3 1.385(3)
C15 H15 0.9500
C16 N2 1.409(3)
C16 C25 1.478(3)
C17 C18 1.529(3)
C17 C20 1.530(3)
C17 C19 1.534(3)
C18 H18A 0.9800
C18 H18B 0.9800
C18 H18C 0.9800
C19 H19A 0.9800
C19 H19B 0.9800
C19 H19C 0.9800
C20 H20A 0.9800
C20 H20B 0.9800
C20 H20C 0.9800
C21 C23 1.512(3)
C21 C24 1.524(4)
C21 C22 1.535(4)
C22 H22A 0.9800
C22 H22B 0.9800
C22 H22C 0.9800
C23 H23A 0.9800
C23 H23B 0.9800
C23 H23C 0.9800
C24 H24A 0.9800
C24 H24B 0.9800
C24 H24C 0.9800
C25 C30 1.387(3)
C25 C26 1.393(3)
C26 C27 1.386(3)
C26 H26 0.9500
C27 C28 1.387(3)
C27 H27 0.9500
C28 C29 1.375(3)
C28 H28 0.9500
C29 C30 1.391(3)
C29 H29 0.9500
C30 H30 0.9500
C31 N3 1.483(3)
C31 C33 1.513(3)
C31 C32 1.515(3)
C31 H31 1.0000
C32 H32A 0.9800
C32 H32B 0.9800
C32 H32C 0.9800
C33 H33A 0.9800
C33 H33B 0.9800
C33 H33C 0.9800
C34 C39 1.365(4)
C34 C35 1.372(4)
C34 H34 0.9500
C35 C36 1.365(4)
C35 H35 0.9500
C36 C37 1.373(4)
C36 H36 0.9500
C37 C38 1.370(4)
C37 H37 0.9500
C38 C39 1.372(4)
C38 H38 0.9500
C39 H39 0.9500
C40 C45 1.362(4)
C40 C41 1.376(5)
C40 H40 0.9500
C41 C42 1.375(5)
C41 H41 0.9500
C42 C43 1.380(4)
C42 H42 0.9500
C43 C44 1.367(4)
C43 H43 0.9500
C44 C45 1.357(4)
C44 H44 0.9500
C45 H45 0.9500
C46 C47 1.334(5)
C46 C51 1.355(5)
C46 H46 0.9500
C47 C48 1.346(4)
C47 H47 0.9500
C48 C49 1.364(4)
C48 H48 0.9500
C49 C50 1.387(5)
C49 H49 0.9500
C50 C51 1.410(5)
C50 H50 0.9500
C51 H51 0.9500
N1 H1 0.86(2)

loop_
_geom_torsion_atom_site_label_1
_geom_torsion_atom_site_label_2
_geom_torsion_atom_site_label_3
_geom_torsion_atom_site_label_4
_geom_torsion
O1 C1 C2 C3 -177.0(2)
C6 C1 C2 C3 2.7(3)
O1 C1 C2 C17 -1.2(3)
C6 C1 C2 C17 178.54(19)
C1 C2 C3 C4 -0.3(3)
C17 C2 C3 C4 -176.1(2)
C2 C3 C4 C5 -2.6(3)
C2 C3 C4 C21 178.3(2)
C3 C4 C5 C6 3.0(3)
C21 C4 C5 C6 -177.9(2)
C4 C5 C6 C1 -0.7(3)
C4 C5 C6 C7 173.6(2)
O1 C1 C6 C5 177.4(2)
C2 C1 C6 C5 -2.3(3)
O1 C1 C6 C7 2.8(3)
C2 C1 C6 C7 -176.97(18)
C5 C6 C7 N1 -93.9(3)
C1 C6 C7 N1 80.7(2)
C5 C6 C7 C14 31.1(3)
C1 C6 C7 C14 -154.32(19)
N1 C8 C9 C10 179.6(2)
C13 C8 C9 C10 -60.5(2)
C8 C9 C10 C11 54.3(3)
C9 C10 C11 C12 -51.4(3)
C10 C11 C12 C13 54.8(3)
C11 C12 C13 N2 175.75(18)
C11 C12 C13 C8 -62.6(2)
N1 C8 C13 N2 -47.8(2)
C9 C8 C13 N2 -169.93(18)
N1 C8 C13 C12 -172.06(19)
C9 C8 C13 C12 65.8(2)
N1 C7 C14 N3 -161.0(2)
C6 C7 C14 N3 69.6(3)
N1 C7 C14 N2 10.4(3)
C6 C7 C14 N2 -119.0(2)
N3 C15 C16 N2 2.0(2)
N3 C15 C16 C25 -170.1(2)
C3 C2 C17 C18 110.0(2)
C1 C2 C17 C18 -65.7(3)
C3 C2 C17 C20 -129.3(2)
C1 C2 C17 C20 55.0(3)
C3 C2 C17 C19 -9.9(3)
C1 C2 C17 C19 174.4(2)
C5 C4 C21 C23 26.2(3)
C3 C4 C21 C23 -154.7(2)
C5 C4 C21 C24 -94.8(3)
C3 C4 C21 C24 84.2(3)
C5 C4 C21 C22 145.1(2)
C3 C4 C21 C22 -35.9(3)
C15 C16 C25 C30 -36.9(3)
N2 C16 C25 C30 152.4(2)
C15 C16 C25 C26 136.3(2)
N2 C16 C25 C26 -34.4(3)
C30 C25 C26 C27 -2.4(3)
C16 C25 C26 C27 -175.6(2)
C25 C26 C27 C28 0.8(4)
C26 C27 C28 C29 1.2(4)
C27 C28 C29 C30 -1.6(4)
C26 C25 C30 C29 2.0(3)
C16 C25 C30 C29 175.4(2)
C28 C29 C30 C25 -0.1(4)
C39 C34 C35 C36 -0.1(4)
C34 C35 C36 C37 -1.0(4)
C35 C36 C37 C38 1.3(4)
C36 C37 C38 C39 -0.4(4)
C35 C34 C39 C38 1.1(4)
C37 C38 C39 C34 -0.8(4)
C45 C40 C41 C42 1.5(4)
C40 C41 C42 C43 -1.1(4)
C41 C42 C43 C44 -0.1(4)
C42 C43 C44 C45 0.9(4)
C43 C44 C45 C40 -0.5(4)
C41 C40 C45 C44 -0.7(4)
C51 C46 C47 C48 -1.1(5)
C46 C47 C48 C49 -0.1(5)
C47 C48 C49 C50 0.3(5)
C48 C49 C50 C51 0.7(5)
C47 C46 C51 C50 2.0(5)
C49 C50 C51 C46 -1.8(5)
C9 C8 N1 C7 -167.42(18)
C13 C8 N1 C7 73.5(2)
C14 C7 N1 C8 -51.3(2)
C6 C7 N1 C8 78.3(2)
N3 C14 N2 C16 3.2(2)
C7 C14 N2 C16 -169.5(2)
N3 C14 N2 C13 -176.54(18)
C7 C14 N2 C13 10.8(3)
C15 C16 N2 C14 -3.3(2)
C25 C16 N2 C14 169.1(2)
C15 C16 N2 C13 176.5(2)
C25 C16 N2 C13 -11.2(3)
C12 C13 N2 C14 130.4(2)
C8 C13 N2 C14 8.2(3)
C12 C13 N2 C16 -49.4(3)
C8 C13 N2 C16 -171.5(2)
N2 C14 N3 C15 -2.0(2)
C7 C14 N3 C15 170.7(2)
N2 C14 N3 C31 -175.03(18)
C7 C14 N3 C31 -2.4(3)
C16 C15 N3 C14 -0.1(2)
C16 C15 N3 C31 172.9(2)
C33 C31 N3 C14 110.1(2)
C32 C31 N3 C14 -125.9(2)
C33 C31 N3 C15 -61.9(3)
C32 C31 N3 C15 62.2(3)
